data_1543052
loop_
_publ_author_name
'Bek\"o, S\'andor L.'
'Alig, Edith'
'Schmidt, Martin U.'
'van de Streek, Jacco'

_publ_section_title
;
 On the correlation between hydrogen bonding and melting points in the
 inositols
;
_journal_issue 1
_journal_name_full IUCrJ
_journal_page_first 61
_journal_page_last 73
_journal_paper_doi 10.1107/s2052252513026511
_journal_volume 1
_journal_year 2013
_chemical_formula_moiety 'C6 H12 O6'
_chemical_formula_sum 'C6 H12 O6'
_chemical_formula_weight 180.16
_chemical_name_common cis-inositol
_chemical_name_systematic cis-1,2,3,4,5,6-cyclohexanehexol
_space_group_crystal_system orthorhombic
_space_group_IT_number 61
_space_group_name_Hall '-P 2ac 2ab'
_space_group_name_H-M_alt 'P b c a'
_symmetry_Int_Tables_number 61
_symmetry_space_group_name_Hall '-P 2ac 2ab'
_symmetry_space_group_name_H-M 'P b c a'
_cell_angle_alpha 90
_cell_angle_beta 90
_cell_angle_gamma 90
_cell_formula_units_Z 8
_cell_length_a 14.1313(2)
_cell_length_b 11.0757(2)
_cell_length_c 9.36191(18)
_cell_measurement_temperature 293(2)
_cell_volume 1465.27(5)
_computing_cell_refinement 'TOPAS Academic 4.1 (Coelho, 2007)'
_computing_data_collection 'WINXPOW (Stoe & Cie, 2005)'
_computing_data_reduction 'DASH 3.1 (David <i>et al.</i>, 2006)'
_computing_molecular_graphics 'Mercury (Macrae <i>et al.</i>, 2008)'
_computing_structure_refinement 'TOPAS Academic 4.1 (Coelho, 2007)'
_computing_structure_solution 'DASH 3.1 (David <i>et al.</i>, 2006)'
_diffrn_ambient_temperature 293(2)
_diffrn_detector 'linear position sensitive detector'
_diffrn_measurement_device_type 'STOE Stadi-P'
_diffrn_radiation_monochromator 'primary focussing Ge 111'
_diffrn_radiation_type 'Cu K\a~1~'
_diffrn_radiation_wavelength 1.54056
_diffrn_source 'sealed x-ray tube'
_exptl_absorpt_coefficient_mu 1.295
_exptl_absorpt_correction_type none
_exptl_crystal_density_diffrn 1.633
_exptl_crystal_description powder
_exptl_crystal_F_000 768.00
_exptl_crystal_recrystallization_method ?
_pd_char_colour white
_pd_char_particle_morphology ?
_pd_meas_2theta_range_inc 0.01
_pd_meas_2theta_range_max 79.99
_pd_meas_2theta_range_min 2.0
_pd_meas_number_of_points 7800
_pd_meas_scan_method step
_pd_proc_2theta_range_inc 0.01
_pd_proc_2theta_range_max 79.99
_pd_proc_2theta_range_min 2.0
_pd_proc_info_excluded_regions none
_pd_proc_ls_background_function 'Chebyshev function with 20 terms'
_pd_proc_ls_pref_orient_corr none
_pd_proc_ls_profile_function 'Fundamental Parameters'
_pd_proc_ls_prof_R_factor 0.07579
_pd_proc_ls_prof_wR_expected 0.06277
_pd_proc_ls_prof_wR_factor 0.08155
_pd_proc_wavelength 1.54056
_pd_spec_mounting '0.7mm glass capillary'
_pd_spec_mount_mode transmission
_pd_spec_shape cylinder
_pd_spec_size_axial 10
_pd_spec_size_equat 0.7
_pd_spec_size_thick 0.7
_refine_ls_extinction_method none
_refine_ls_goodness_of_fit_all 1.299
_refine_ls_hydrogen_treatment noref
_refine_ls_matrix_type fullcycle
_refine_ls_number_constraints 0
_refine_ls_number_parameters 65
_refine_ls_number_restraints 66
_refine_ls_shift/su_max 0.001
_refine_ls_weighting_scheme sigma
_cod_data_source_file bi5002sup1.cif
_cod_data_source_block 5-D
_cod_database_code 1543052
_publcif_datablock.id {3ae31b45-8063-4302-8144-07068c5b7d38}

loop_
_symmetry_equiv_pos_as_xyz
'-x, -y, -z'
'-x, y+1/2, -z+1/2'
'-x+1/2, -y, z+1/2'
'-x+1/2, y+1/2, z'
'x, -y+1/2, z+1/2'
'x, y, z'
'x+1/2, -y+1/2, -z'
'x+1/2, y, -z+1/2'

loop_
_atom_site_label
_atom_site_type_symbol
_atom_site_symmetry_multiplicity
_atom_site_fract_x
_atom_site_fract_y
_atom_site_fract_z
_atom_site_occupancy
_atom_site_B_iso_or_equiv
_atom_site_U_iso_or_equiv
C1 C 8 0.110531(85) 0.81674(11) 0.14857(12) 1 2.634(59) 0.03337
H1' H 8 0.10103 0.71979 0.12748 1 3.161(71) 0.04004
O1 O 8 0.11967(13) 0.87432(13) 0.01386(14) 1 3.694(49) 0.04678
H1 H 8 0.13697 0.95862 0.03575 1 3.161(71) 0.04004
C2 C 8 0.200243(86) 0.83473(10) 0.23915(12) 1 2.634(59) 0.03337
H2' H 8 0.19279 0.77854 0.33572 1 3.161(71) 0.04004
O2 O 8 0.28047(12) 0.78799(13) 0.16547(15) 1 3.694(49) 0.04678
H2 H 8 0.29270 0.83153 0.0746 1 3.161(71) 0.04004
C3 C 8 0.212543(84) 0.96468(10) 0.28828(13) 1 2.634(59) 0.03337
H3' H 8 0.27138 0.96636 0.36610 1 3.161(71) 0.04004
O3 O 8 0.23660(11) 1.04196(13) 0.17062(16) 1 3.694(49) 0.04678
H3 H 8 0.21593 1.12600 0.18763 1 3.161(71) 0.04004
C4 C 8 0.124216(86) 1.00414(10) 0.37124(12) 1 2.634(59) 0.03337
H4' H 8 0.11800 0.94237 0.46322 1 3.161(71) 0.04004
O4 O 8 0.13406(14) 1.12253(12) 0.42465(14) 1 3.694(49) 0.04678
H4 H 8 0.09317 1.18121 0.37570 1 3.161(71) 0.04004
C5 C 8 0.034704(85) 0.99313(10) 0.28353(12) 1 2.634(59) 0.03337
H5' H 8 -0.02666 1.01226 0.35346 1 3.161(71) 0.04004
O5 O 8 0.03580(10) 1.07669(13) 0.16512(17) 1 3.694(49) 0.04678
H5 H 8 -0.02351 1.07258 0.11026 1 3.161(71) 0.04004
C6 C 8 0.025330(86) 0.86356(11) 0.23176(13) 1 2.634(59) 0.03337
H6' H 8 0.01608 0.80381 0.32516 1 3.161(71) 0.04004
O6 O 8 -0.055785(98) 0.85770(15) 0.14193(17) 1 3.694(49) 0.04678
H6 H 8 -0.11049 0.85152 0.20707 1 3.161(71) 0.04004

loop_
_atom_type_symbol
_atom_type_description
_atom_type_scat_source
C C 'International Tables Vol C Table 6.1.1.4'
H H 'International Tables Vol C Table 6.1.1.4'
O O 'International Tables Vol C Table 6.1.1.4'

loop_
_geom_angle_atom_site_label_1
_geom_angle_atom_site_label_2
_geom_angle_atom_site_label_3
_geom_angle
_geom_angle_site_symmetry_1
_geom_angle_site_symmetry_3
_geom_angle_publ_flag
H1' C1 O1 106.9 . . ?
H1' C1 C2 109.0 . . ?
H1' C1 C6 109.1 . . ?
O1 C1 C2 110.9(1) . . ?
O1 C1 C6 111.9(1) . . ?
C2 C1 C6 109.0(1) . . ?
C1 O1 H1 105.3 . . ?
C1 C2 H2' 107.47 . . ?
C1 C2 O2 110.0(1) . . ?
C1 C2 C3 112.55(9) . . ?
H2' C2 O2 105.5 . . ?
H2' C2 C3 107.28 . . ?
O2 C2 C3 113.5(1) . . ?
C2 O2 H2 112.1 . . ?
C2 C3 H3' 107.5 . . ?
C2 C3 O3 111.0(1) . . ?
C2 C3 C4 109.26(9) . . ?
H3' C3 O3 108.5 . . ?
H3' C3 C4 105.87 . . ?
O3 C3 C4 114.3(1) . . ?
C3 O3 H3 111.6 . . ?
C3 C4 H4' 106.46 . . ?
C3 C4 O4 111.4(1) . . ?
C3 C4 C5 112.49(9) . . ?
H4' C4 O4 107.9 . . ?
H4' C4 C5 107.88 . . ?
O4 C4 C5 110.5(1) . . ?
C4 O4 H4 113.0 . . ?
C4 C5 H5' 108.57 . . ?
C4 C5 O5 110.9(1) . . ?
C4 C5 C6 108.78(9) . . ?
H5' C5 O5 109.9 . . ?
H5' C5 C6 107.51 . . ?
O5 C5 C6 111.2(1) . . ?
C5 O5 H5 111.2 . . ?
C1 C6 C5 114.5(1) . . ?
C1 C6 H6' 107.1 . . ?
C1 C6 O6 108.6(1) . . ?
C5 C6 H6' 108.9 . . ?
C5 C6 O6 107.6(1) . . ?
H6' C6 O6 110.2 . . ?
C6 O6 H6 105.6 . . ?

loop_
_geom_bond_atom_site_label_1
_geom_bond_atom_site_label_2
_geom_bond_distance
_geom_bond_site_symmetry_2
_geom_bond_publ_flag
C1 H1' 1.100 . ?
C1 O1 1.419(2) . ?
C1 C2 1.538(2) . ?
C1 C6 1.525(2) . ?
O1 H1 0.987 . ?
C2 H2' 1.103 . ?
C2 O2 1.424(2) . ?
C2 C3 1.521(2) . ?
O2 H2 0.993 . ?
C3 H3' 1.106 . ?
C3 O3 1.436(2) . ?
C3 C4 1.534(2) . ?
O3 H3 0.988 . ?
C4 H4' 1.103 . ?
C4 O4 1.410(2) . ?
C4 C5 1.513(2) . ?
O4 H4 0.983 . ?
C5 H5' 1.107 . ?
C5 O5 1.444(2) . ?
C5 C6 1.520(2) . ?
O5 H5 0.984 . ?
C6 H6' 1.104 . ?
C6 O6 1.423(2) . ?
O6 H6 0.987 . ?

_cod_database_fobs_code 1543052
